data_7055675
loop_
_publ_author_name
'Huang, Yong-Qing'
'Wan, Yi'
'Chen, Huai-Ying'
'Wang, Yang'
'Zhao, Yue'
'Xiao, Xin-Feng'

_publ_section_title
;
 Construction of metal--organic coordination networks with various
 metal-linker secondary building units: structures and properties
;
_journal_issue 9
_journal_name_full 'New J. Chem.'
_journal_page_first 7587
_journal_paper_doi 10.1039/C6NJ01231K
_journal_volume 40
_journal_year 2016
_chemical_formula_moiety 'C14 H6 N2 O8 Zn2'
_chemical_formula_sum 'C14 H6 N2 O8 Zn2'
_chemical_formula_weight 460.95
_chemical_name_systematic
; 
 [Zn2(oPDA)2] 
;
_space_group_IT_number 15
_symmetry_cell_setting monoclinic
_symmetry_space_group_name_Hall '-C 2yc'
_symmetry_space_group_name_H-M 'C 1 2/c 1'
_atom_sites_solution_hydrogens geom
_atom_sites_solution_primary direct
_atom_sites_solution_secondary difmap
_audit_creation_method SHELXL-97
_audit_update_record
;
2015-11-11 deposited with the CCDC.
2016-07-04 downloaded from the CCDC.
;
_cell_angle_alpha 90.00
_cell_angle_beta 100.938(9)
_cell_angle_gamma 90.00
_cell_formula_units_Z 8
_cell_length_a 14.057(7)
_cell_length_b 14.017(7)
_cell_length_c 16.702(9)
_cell_measurement_reflns_used 1467
_cell_measurement_temperature 296(2)
_cell_measurement_theta_max 23.9
_cell_measurement_theta_min 2.27
_cell_volume 3231(3)
_computing_structure_refinement 'SHELXL-97 (Sheldrick, 1997)'
_computing_structure_solution 'SHELXS-97 (Sheldrick, 1990)'
_diffrn_ambient_temperature 296(2)
_diffrn_measured_fraction_theta_full 1.000
_diffrn_measured_fraction_theta_max 1.000
_diffrn_measurement_device_type 'Bruker Smart ApecII CCD diffractometer'
_diffrn_measurement_method '\w and \f'
_diffrn_radiation_monochromator graphite
_diffrn_radiation_source 'fine-focus sealed tube'
_diffrn_radiation_type MoK\a
_diffrn_radiation_wavelength 0.71073
_diffrn_reflns_av_R_equivalents 0.0415
_diffrn_reflns_av_sigmaI/netI 0.0522
_diffrn_reflns_limit_h_max 18
_diffrn_reflns_limit_h_min -10
_diffrn_reflns_limit_k_max 16
_diffrn_reflns_limit_k_min -18
_diffrn_reflns_limit_l_max 21
_diffrn_reflns_limit_l_min -21
_diffrn_reflns_number 10867
_diffrn_reflns_theta_full 27.49
_diffrn_reflns_theta_max 27.49
_diffrn_reflns_theta_min 2.07
_exptl_absorpt_coefficient_mu 3.017
_exptl_absorpt_correction_T_max 0.7730
_exptl_absorpt_correction_T_min 0.6280
_exptl_absorpt_correction_type multi-scan
_exptl_absorpt_process_details sadabs(1997)
_exptl_crystal_colour yellow
_exptl_crystal_density_diffrn 1.895
_exptl_crystal_density_method 'not measured'
_exptl_crystal_description needle
_exptl_crystal_F_000 1824
_exptl_crystal_size_max 0.17
_exptl_crystal_size_mid 0.10
_exptl_crystal_size_min 0.09
_refine_diff_density_max 0.394
_refine_diff_density_min -0.475
_refine_diff_density_rms 0.082
_refine_ls_extinction_method none
_refine_ls_goodness_of_fit_ref 1.002
_refine_ls_hydrogen_treatment constr
_refine_ls_matrix_type full
_refine_ls_number_parameters 236
_refine_ls_number_reflns 3711
_refine_ls_number_restraints 0
_refine_ls_restrained_S_all 1.002
_refine_ls_R_factor_all 0.0777
_refine_ls_R_factor_gt 0.0401
_refine_ls_shift/su_max 0.001
_refine_ls_shift/su_mean 0.000
_refine_ls_structure_factor_coef Fsqd
_refine_ls_weighting_details 'calc w=1/[\s^2^(Fo^2^)+(0.0449P)^2^+0.5757P] where P=(Fo^2^+2Fc^2^)/3'
_refine_ls_weighting_scheme calc
_refine_ls_wR_factor_gt 0.0924
_refine_ls_wR_factor_ref 0.1083
_reflns_number_gt 2277
_reflns_number_total 3711
_reflns_threshold_expression >2sigma(I)
_cod_data_source_file c6nj01231k2.cif
_cod_data_source_block 1
_cod_depositor_comments 'Adding full bibliography for 7055675--7055677.cif.'
_cod_original_sg_symbol_H-M 'C 2/c'
_cod_database_code 7055675

loop_
_symmetry_equiv_pos_as_xyz
'x, y, z'
'-x, y, -z+1/2'
'x+1/2, y+1/2, z'
'-x+1/2, y+1/2, -z+1/2'
'-x, -y, -z'
'x, -y, z-1/2'
'-x+1/2, -y+1/2, -z'
'x+1/2, -y+1/2, z-1/2'

loop_
_atom_site_label
_atom_site_type_symbol
_atom_site_fract_x
_atom_site_fract_y
_atom_site_fract_z
_atom_site_U_iso_or_equiv
_atom_site_adp_type
_atom_site_occupancy
_atom_site_symmetry_multiplicity
_atom_site_calc_flag
_atom_site_refinement_flags
Zn1 Zn 0.23993(3) 0.94455(3) 0.19081(3) 0.03679(15) Uani 1 1 d .
Zn2 Zn 0.5000 1.19284(5) 0.2500 0.03441(18) Uani 1 2 d S
Zn3 Zn 0.0000 1.19252(5) 0.2500 0.0439(2) Uani 1 2 d S
O1 O -0.1137(2) 1.2996(2) 0.21843(16) 0.0466(8) Uani 1 1 d .
O2 O -0.20284(19) 1.37108(19) 0.11128(16) 0.0439(7) Uani 1 1 d .
O3 O 0.1004(2) 1.0858(2) 0.21946(16) 0.0466(8) Uani 1 1 d .
O4 O 0.14818(19) 1.0205(2) 0.11244(16) 0.0439(7) Uani 1 1 d .
O5 O 0.35243(19) 1.0496(2) 0.22364(17) 0.0462(7) Uani 1 1 d .
O6 O 0.44624(19) 1.1170(2) 0.33098(17) 0.0455(7) Uani 1 1 d .
O7 O 0.14025(19) 0.8375(2) 0.22327(16) 0.0453(7) Uani 1 1 d .
O8 O 0.09494(18) 0.76667(19) 0.32879(15) 0.0392(7) Uani 1 1 d .
N1 N -0.0246(2) 1.1950(2) 0.12725(17) 0.0284(7) Uani 1 1 d .
N2 N 0.26996(19) 0.9396(2) 0.31450(16) 0.0264(7) Uani 1 1 d .
C1 C -0.1397(3) 1.3126(3) 0.1437(2) 0.0355(9) Uani 1 1 d .
C2 C -0.0906(3) 1.2541(3) 0.0875(2) 0.0324(9) Uani 1 1 d .
C3 C -0.1090(3) 1.2571(3) 0.0037(2) 0.0408(10) Uani 1 1 d .
H3A H -0.1558 1.2981 -0.0243 0.049 Uiso 1 1 calc R
C4 C -0.0569(3) 1.1983(3) -0.0378(2) 0.0431(11) Uani 1 1 d .
H4A H -0.0678 1.1999 -0.0945 0.052 Uiso 1 1 calc R
C5 C 0.0114(3) 1.1369(3) 0.0045(2) 0.0397(10) Uani 1 1 d .
H5A H 0.0466 1.0962 -0.0228 0.048 Uiso 1 1 calc R
C6 C 0.0259(3) 1.1378(3) 0.0882(2) 0.0315(8) Uani 1 1 d .
C7 C 0.0974(3) 1.0767(3) 0.1449(2) 0.0352(9) Uani 1 1 d .
C8 C 0.3831(3) 1.0585(3) 0.2982(3) 0.0387(10) Uani 1 1 d .
C9 C 0.3395(3) 0.9942(3) 0.3544(2) 0.0336(9) Uani 1 1 d .
C10 C 0.3658(3) 0.9890(3) 0.4377(3) 0.0477(11) Uani 1 1 d .
H10A H 0.4151 1.0278 0.4651 0.057 Uiso 1 1 calc R
C11 C 0.3192(3) 0.9261(3) 0.4806(3) 0.0498(12) Uani 1 1 d .
H11A H 0.3361 0.9218 0.5371 0.060 Uiso 1 1 calc R
C12 C 0.2464(3) 0.8695(3) 0.4372(2) 0.0426(10) Uani 1 1 d .
H12A H 0.2132 0.8262 0.4640 0.051 Uiso 1 1 calc R
C13 C 0.2243(3) 0.8785(3) 0.3538(2) 0.0312(8) Uani 1 1 d .
C14 C 0.1471(3) 0.8226(3) 0.2976(2) 0.0347(9) Uani 1 1 d .

loop_
_atom_site_aniso_label
_atom_site_aniso_U_11
_atom_site_aniso_U_22
_atom_site_aniso_U_33
_atom_site_aniso_U_23
_atom_site_aniso_U_13
_atom_site_aniso_U_12
Zn1 0.0406(3) 0.0400(3) 0.0304(3) 0.0022(2) 0.0083(2) 0.0025(2)
Zn2 0.0344(4) 0.0371(4) 0.0311(3) 0.000 0.0046(3) 0.000
Zn3 0.0535(5) 0.0540(5) 0.0235(3) 0.000 0.0060(3) 0.000
O1 0.0568(19) 0.054(2) 0.0307(16) -0.0034(14) 0.0119(13) 0.0193(14)
O2 0.0435(17) 0.0445(18) 0.0431(16) 0.0038(14) 0.0070(13) 0.0192(13)
O3 0.0515(19) 0.055(2) 0.0306(16) 0.0071(14) 0.0024(13) 0.0186(14)
O4 0.0457(18) 0.0460(18) 0.0411(16) 0.0001(14) 0.0110(13) 0.0174(13)
O5 0.0483(18) 0.0490(19) 0.0421(17) 0.0071(14) 0.0108(14) -0.0156(13)
O6 0.0438(17) 0.0398(18) 0.0541(18) -0.0027(14) 0.0118(14) -0.0161(13)
O7 0.0521(19) 0.0505(19) 0.0315(15) -0.0024(14) 0.0031(13) -0.0195(14)
O8 0.0387(16) 0.0413(17) 0.0375(15) 0.0013(13) 0.0068(12) -0.0166(13)
N1 0.0290(18) 0.0315(19) 0.0252(16) -0.0024(13) 0.0060(13) 0.0044(13)
N2 0.0263(17) 0.0260(17) 0.0275(16) -0.0015(13) 0.0067(13) -0.0030(13)
C1 0.035(2) 0.033(2) 0.039(2) 0.0001(18) 0.0085(18) 0.0016(17)
C2 0.033(2) 0.036(2) 0.0276(19) -0.0026(17) 0.0047(16) 0.0024(16)
C3 0.042(2) 0.047(3) 0.030(2) 0.0040(19) 0.0004(18) 0.0058(19)
C4 0.053(3) 0.053(3) 0.0205(19) 0.0022(18) 0.0020(18) 0.002(2)
C5 0.045(2) 0.047(3) 0.029(2) -0.0067(19) 0.0125(18) 0.0062(19)
C6 0.030(2) 0.035(2) 0.029(2) -0.0011(17) 0.0051(16) 0.0022(16)
C7 0.033(2) 0.034(2) 0.038(2) -0.0010(18) 0.0027(18) 0.0037(16)
C8 0.034(2) 0.033(2) 0.051(3) 0.004(2) 0.0136(19) -0.0019(18)
C9 0.034(2) 0.029(2) 0.037(2) -0.0016(18) 0.0067(17) 0.0025(16)
C10 0.042(3) 0.052(3) 0.046(3) -0.004(2) -0.001(2) -0.014(2)
C11 0.057(3) 0.059(3) 0.029(2) 0.003(2) -0.003(2) -0.011(2)
C12 0.044(3) 0.047(3) 0.036(2) 0.009(2) 0.0059(18) -0.0122(19)
C13 0.032(2) 0.031(2) 0.030(2) 0.0001(17) 0.0056(16) -0.0001(16)
C14 0.034(2) 0.036(2) 0.034(2) -0.0035(18) 0.0074(17) -0.0011(17)

loop_
_atom_type_symbol
_atom_type_description
_atom_type_scat_dispersion_real
_atom_type_scat_dispersion_imag
_atom_type_scat_source
C C 0.0033 0.0016 'International Tables Vol C Tables 4.2.6.8 and 6.1.1.4'
H H 0.0000 0.0000 'International Tables Vol C Tables 4.2.6.8 and 6.1.1.4'
N N 0.0061 0.0033 'International Tables Vol C Tables 4.2.6.8 and 6.1.1.4'
O O 0.0106 0.0060 'International Tables Vol C Tables 4.2.6.8 and 6.1.1.4'
Zn Zn 0.2839 1.4301 'International Tables Vol C Tables 4.2.6.8 and 6.1.1.4'

loop_
_geom_angle_atom_site_label_1
_geom_angle_atom_site_label_2
_geom_angle_atom_site_label_3
_geom_angle
_geom_angle_site_symmetry_1
_geom_angle_site_symmetry_3
O4 Zn1 O2 97.73(11) . 3_545
O4 Zn1 N2 132.77(11) . .
O2 Zn1 N2 129.50(11) 3_545 .
O4 Zn1 O5 98.99(12) . .
O2 Zn1 O5 98.93(12) 3_545 .
N2 Zn1 O5 76.31(11) . .
O4 Zn1 O7 99.56(12) . .
O2 Zn1 O7 99.85(12) 3_545 .
N2 Zn1 O7 75.17(10) . .
O5 Zn1 O7 151.46(10) . .
O8 Zn2 O8 116.95(16) 4 3
O8 Zn2 O6 97.06(11) 4 2_655
O8 Zn2 O6 116.00(12) 3 2_655
O8 Zn2 O6 116.00(12) 4 .
O8 Zn2 O6 97.06(11) 3 .
O6 Zn2 O6 115.07(17) 2_655 .
N1 Zn3 N1 178.02(17) . 2
N1 Zn3 O3 76.57(11) . .
N1 Zn3 O3 104.83(11) 2 .
N1 Zn3 O3 104.83(11) . 2
N1 Zn3 O3 76.57(11) 2 2
O3 Zn3 O3 93.47(16) . 2
N1 Zn3 O1 76.45(11) . .
N1 Zn3 O1 102.15(11) 2 .
O3 Zn3 O1 153.02(9) . .
O3 Zn3 O1 92.93(12) 2 .
N1 Zn3 O1 102.15(11) . 2
N1 Zn3 O1 76.46(11) 2 2
O3 Zn3 O1 92.93(12) . 2
O3 Zn3 O1 153.02(9) 2 2
O1 Zn3 O1 93.15(16) . 2
C1 O1 Zn3 113.8(2) . .
C1 O2 Zn1 113.4(3) . 3_455
C7 O3 Zn3 113.8(2) . .
C7 O4 Zn1 114.0(2) . .
C8 O5 Zn1 114.9(3) . .
C8 O6 Zn2 112.5(3) . .
C14 O7 Zn1 115.4(2) . .
C14 O8 Zn2 115.1(2) . 3_445
C6 N1 C2 121.5(3) . .
C6 N1 Zn3 119.2(2) . .
C2 N1 Zn3 119.3(2) . .
C13 N2 C9 120.7(3) . .
C13 N2 Zn1 120.1(2) . .
C9 N2 Zn1 119.0(2) . .
O1 C1 O2 125.3(4) . .
O1 C1 C2 117.6(3) . .
O2 C1 C2 117.2(3) . .
N1 C2 C3 120.6(4) . .
N1 C2 C1 112.8(3) . .
C3 C2 C1 126.6(3) . .
C2 C3 C4 118.7(4) . .
C2 C3 H3A 120.7 . .
C4 C3 H3A 120.7 . .
C3 C4 C5 120.0(4) . .
C3 C4 H4A 120.0 . .
C5 C4 H4A 120.0 . .
C6 C5 C4 118.0(4) . .
C6 C5 H5A 121.0 . .
C4 C5 H5A 121.0 . .
N1 C6 C5 121.2(3) . .
N1 C6 C7 113.0(3) . .
C5 C6 C7 125.8(3) . .
O3 C7 O4 125.7(4) . .
O3 C7 C6 117.5(3) . .
O4 C7 C6 116.8(3) . .
O5 C8 O6 125.8(4) . .
O5 C8 C9 117.2(3) . .
O6 C8 C9 117.0(4) . .
N2 C9 C10 120.9(4) . .
N2 C9 C8 112.4(3) . .
C10 C9 C8 126.7(4) . .
C9 C10 C11 119.9(4) . .
C9 C10 H10A 120.1 . .
C11 C10 H10A 120.1 . .
C10 C11 C12 118.2(4) . .
C10 C11 H11A 120.9 . .
C12 C11 H11A 120.9 . .
C13 C12 C11 118.6(4) . .
C13 C12 H12A 120.7 . .
C11 C12 H12A 120.7 . .
N2 C13 C12 121.8(3) . .
N2 C13 C14 112.8(3) . .
C12 C13 C14 125.5(4) . .
O7 C14 O8 125.4(4) . .
O7 C14 C13 116.4(3) . .
O8 C14 C13 118.2(3) . .

loop_
_geom_bond_atom_site_label_1
_geom_bond_atom_site_label_2
_geom_bond_distance
_geom_bond_site_symmetry_2
Zn1 O4 1.967(3) .
Zn1 O2 1.969(3) 3_545
Zn1 N2 2.030(3) .
Zn1 O5 2.155(3) .
Zn1 O7 2.190(3) .
Zn2 O8 1.979(2) 4
Zn2 O8 1.979(2) 3
Zn2 O6 1.979(3) 2_655
Zn2 O6 1.979(3) .
Zn3 N1 2.014(3) .
Zn3 N1 2.014(3) 2
Zn3 O3 2.183(3) .
Zn3 O3 2.183(3) 2
Zn3 O1 2.183(3) .
Zn3 O1 2.183(3) 2
O1 C1 1.245(5) .
O2 C1 1.254(4) .
O2 Zn1 1.969(3) 3_455
O3 C7 1.244(5) .
O4 C7 1.253(4) .
O5 C8 1.244(5) .
O6 C8 1.255(5) .
O7 C14 1.244(5) .
O8 C14 1.253(4) .
O8 Zn2 1.979(2) 3_445
N1 C6 1.322(4) .
N1 C2 1.324(4) .
N2 C13 1.318(4) .
N2 C9 1.318(4) .
C1 C2 1.508(5) .
C2 C3 1.374(5) .
C3 C4 1.375(5) .
C3 H3A 0.9300 .
C4 C5 1.381(5) .
C4 H4A 0.9300 .
C5 C6 1.373(5) .
C5 H5A 0.9300 .
C6 C7 1.511(5) .
C8 C9 1.513(5) .
C9 C10 1.372(5) .
C10 C11 1.378(6) .
C10 H10A 0.9300 .
C11 C12 1.385(5) .
C11 H11A 0.9300 .
C12 C13 1.375(5) .
C12 H12A 0.9300 .
C13 C14 1.512(5) .
